data_4132253
loop_
_publ_author_name
'Lu, Yanhui'
'Nakatsuji, Hidefumi'
'Okumura, Yukimasa'
'Yao, Lu'
'Ishihara, Kazuaki'

_publ_section_title
;
 Enantioselective Halo-oxy- and Halo-azacyclizations Induced by Chiral
 Amidophosphate Catalysts and Halo-Lewis Acids.
;
_journal_issue 19
_journal_name_full 'Journal of the American Chemical Society'
_journal_page_first 6039
_journal_page_last 6043
_journal_paper_doi 10.1021/jacs.8b02607
_journal_volume 140
_journal_year 2018
_chemical_absolute_configuration R
_chemical_formula_sum 'C74 H64 N O3 P Si2'
_chemical_formula_weight 1102.41
_space_group_crystal_system triclinic
_space_group_IT_number 1
_space_group_name_Hall 'P 1'
_space_group_name_H-M_alt 'P 1'
_atom_sites_solution_hydrogens mixed
_audit_creation_method SHELXL-2014/6
_cell_angle_alpha 78.003(16)
_cell_angle_beta 77.069(15)
_cell_angle_gamma 81.756(18)
_cell_formula_units_Z 1
_cell_length_a 9.079(3)
_cell_length_b 12.140(5)
_cell_length_c 14.018(5)
_cell_measurement_reflns_used 4769
_cell_measurement_temperature 123(2)
_cell_measurement_theta_max 54.971
_cell_measurement_theta_min 6.020
_cell_volume 1465.4(9)
_computing_structure_refinement 'SHELXL-2014/6 (Sheldrick, 2014)'
_diffrn_ambient_temperature 123(2)
_diffrn_measured_fraction_theta_full 0.961
_diffrn_measured_fraction_theta_max 0.934
_diffrn_measurement_device_type 'Rigaku XtaLAB P200'
_diffrn_radiation_type MoK\a
_diffrn_radiation_wavelength 0.71075
_diffrn_reflns_av_R_equivalents 0.0342
_diffrn_reflns_av_unetI/netI 0.0614
_diffrn_reflns_Laue_measured_fraction_full 0.961
_diffrn_reflns_Laue_measured_fraction_max 0.934
_diffrn_reflns_limit_h_max 11
_diffrn_reflns_limit_h_min -11
_diffrn_reflns_limit_k_max 14
_diffrn_reflns_limit_k_min -15
_diffrn_reflns_limit_l_max 18
_diffrn_reflns_limit_l_min -13
_diffrn_reflns_number 12541
_diffrn_reflns_point_group_measured_fraction_full 0.715
_diffrn_reflns_point_group_measured_fraction_max 0.670
_diffrn_reflns_theta_full 25.242
_diffrn_reflns_theta_max 27.473
_diffrn_reflns_theta_min 3.010
_exptl_absorpt_coefficient_mu 0.139
_exptl_crystal_colour colorless
_exptl_crystal_density_diffrn 1.249
_exptl_crystal_description prism
_exptl_crystal_F_000 582
_exptl_crystal_size_max 0.400
_exptl_crystal_size_mid 0.200
_exptl_crystal_size_min 0.200
_refine_diff_density_max 0.482
_refine_diff_density_min -0.397
_refine_diff_density_rms 0.058
_refine_ls_abs_structure_details
;
 Flack x determined using 2168 quotients [(I+)-(I-)]/[(I+)+(I-)]
 (Parsons, Flack and Wagner, Acta Cryst. B69 (2013) 249-259).
;
_refine_ls_abs_structure_Flack 0.00(7)
_refine_ls_extinction_method none
_refine_ls_goodness_of_fit_ref 0.998
_refine_ls_hydrogen_treatment mixed
_refine_ls_matrix_type full
_refine_ls_number_parameters 739
_refine_ls_number_reflns 9012
_refine_ls_number_restraints 3
_refine_ls_restrained_S_all 0.998
_refine_ls_R_factor_all 0.0524
_refine_ls_R_factor_gt 0.0429
_refine_ls_shift/su_max 0.047
_refine_ls_shift/su_mean 0.005
_refine_ls_structure_factor_coef Fsqd
_refine_ls_weighting_details 'w=1/[?^2^(Fo^2^)+(0.0615P)^2^] where P=(Fo^2^+2Fc^2^)/3'
_refine_ls_weighting_scheme calc
_refine_ls_wR_factor_gt 0.0978
_refine_ls_wR_factor_ref 0.1006
_reflns_Friedel_coverage 0.435
_reflns_Friedel_fraction_full 0.468
_reflns_Friedel_fraction_max 0.407
_reflns_number_gt 7743
_reflns_number_total 9012
_reflns_threshold_expression 'I > 2\s(I)'
_cod_data_source_file ja8b02607_si_005.cif
_cod_data_source_block CrystalClear
_cod_database_code 4132253
_shelx_space_group_comment
;
The symmetry employed for this shelxl refinement is uniquely defined
by the following loop, which should always be used as a source of
symmetry information in preference to the above space-group names.
They are only intended as comments.
;
_shelx_estimated_absorpt_t_min 0.946
_shelx_estimated_absorpt_t_max 0.973
_shelxl_version_number 2014/6

loop_
_space_group_symop_operation_xyz
'x, y, z'

loop_
_atom_site_label
_atom_site_type_symbol
_atom_site_fract_x
_atom_site_fract_y
_atom_site_fract_z
_atom_site_U_iso_or_equiv
_atom_site_adp_type
_atom_site_occupancy
_atom_site_site_symmetry_order
_atom_site_calc_flag
_atom_site_refinement_flags_posn
_atom_site_refinement_flags_adp
P1 P 0.75468(9) 0.55153(6) 0.40285(6) 0.01408(19) Uani 1 1 d . .
Si2 Si 0.81717(10) 0.83070(8) 0.51097(6) 0.0179(2) Uani 1 1 d . .
Si3 Si 0.68047(10) 0.37778(7) 0.17996(6) 0.0165(2) Uani 1 1 d . .
O4 O 0.7361(2) 0.68816(18) 0.37493(15) 0.0155(5) Uani 1 1 d . .
O5 O 0.8693(3) 0.5048(2) 0.46193(16) 0.0206(5) Uani 1 1 d . .
O6 O 0.7969(3) 0.51319(18) 0.29717(15) 0.0158(5) Uani 1 1 d . .
C82 C 1.0715(4) 0.8337(3) 0.3497(2) 0.0160(7) Uani 1 1 d . .
H1 H 1.1120 0.8770 0.3851 0.019 Uiso 1 1 calc R U
C8 C 0.7375(4) 0.5262(3) 0.1396(2) 0.0157(7) Uani 1 1 d . .
C9 C 0.5217(4) 0.4425(3) 0.6281(2) 0.0183(7) Uani 1 1 d . .
C10 C 0.8460(4) 0.2734(3) 0.2086(2) 0.0184(7) Uani 1 1 d . .
C11 C 1.1588(4) 0.8084(3) 0.2584(2) 0.0152(7) Uani 1 1 d . .
C12 C 0.7257(4) 0.5883(3) 0.0473(2) 0.0170(7) Uani 1 1 d . .
H2 H 0.6906 0.5547 0.0022 0.020 Uiso 1 1 calc R U
C13 C 0.6223(4) 0.3298(3) 0.0758(2) 0.0201(7) Uani 1 1 d . .
C14 C 0.3974(4) 0.6227(3) 0.5574(2) 0.0179(7) Uani 1 1 d . .
C15 C 1.1826(4) 0.7305(3) 0.1089(2) 0.0190(7) Uani 1 1 d . .
H3 H 1.1408 0.6953 0.0679 0.023 Uiso 1 1 calc R U
C16 C 0.3386(4) 0.5540(3) 0.7366(2) 0.0230(8) Uani 1 1 d . .
C17 C 0.8310(4) 0.7481(3) 0.0804(2) 0.0153(7) Uani 1 1 d . .
C18 C 0.5006(4) 0.5282(3) 0.5465(2) 0.0152(7) Uani 1 1 d . .
C19 C 0.7947(4) 0.5791(3) 0.2026(2) 0.0138(7) Uani 1 1 d . .
C20 C 0.8556(4) 0.6806(3) 0.1741(2) 0.0147(7) Uani 1 1 d . .
C21 C 0.9398(4) 0.7247(3) 0.2360(2) 0.0137(7) Uani 1 1 d . .
C22 C 0.7646(4) 0.7012(3) 0.0176(2) 0.0164(7) Uani 1 1 d . .
C23 C 0.8345(4) 0.6965(3) 0.6039(2) 0.0213(8) Uani 1 1 d . .
C24 C 1.3290(4) 0.7562(3) 0.0798(3) 0.0229(8) Uani 1 1 d . .
H4 H 1.3879 0.7375 0.0191 0.027 Uiso 1 1 calc R U
C25 C 0.9306(4) 0.7978(3) 0.3887(2) 0.0157(7) Uani 1 1 d . .
N0 N 0.5843(3) 0.5157(2) 0.4478(2) 0.0162(6) Uani 1 1 d . .
H0 H 0.529(5) 0.513(3) 0.414(3) 0.026(11) Uiso 1 1 d . .
C27 C 0.8931(4) 1.0566(3) 0.4897(3) 0.0250(8) Uani 1 1 d . .
H5 H 0.8625 1.0692 0.4275 0.030 Uiso 1 1 calc R U
C28 C 0.6323(4) 0.3397(3) 0.6167(3) 0.0257(8) Uani 1 1 d . .
H6 H 0.6159 0.2836 0.6783 0.039 Uiso 1 1 calc R U
H7 H 0.7362 0.3609 0.6027 0.039 Uiso 1 1 calc R U
H8 H 0.6172 0.3073 0.5615 0.039 Uiso 1 1 calc R U
C29 C 0.3199(4) 0.6362(3) 0.6524(2) 0.0215(7) Uani 1 1 d . .
H9 H 0.2526 0.7027 0.6606 0.026 Uiso 1 1 calc R U
C30 C 0.3929(4) 0.4682(3) 0.2731(3) 0.0257(8) Uani 1 1 d . .
H10 H 0.4065 0.5267 0.2162 0.031 Uiso 1 1 calc R U
C31 C 0.8728(3) 0.7365(3) 0.3325(2) 0.0137(7) Uani 1 1 d . .
C32 C 1.3115(4) 0.8346(3) 0.2252(2) 0.0192(7) Uani 1 1 d . .
H11 H 1.3557 0.8699 0.2648 0.023 Uiso 1 1 calc R U
C33 C 1.0999(5) 0.1139(3) 0.2304(3) 0.0300(9) Uani 1 1 d . .
H12 H 1.1859 0.0603 0.2366 0.036 Uiso 1 1 calc R U
C34 C 0.5995(4) 0.9453(3) 0.3961(3) 0.0287(9) Uani 1 1 d . .
H13 H 0.6800 0.9394 0.3404 0.034 Uiso 1 1 calc R U
C35 C 0.6229(4) 0.8945(3) 0.4916(3) 0.0241(8) Uani 1 1 d . .
C36 C 1.0913(4) 0.7557(3) 0.2001(2) 0.0145(7) Uani 1 1 d . .
C37 C 0.4881(4) 0.2960(3) 0.3689(3) 0.0246(8) Uani 1 1 d . .
H14 H 0.5652 0.2355 0.3789 0.030 Uiso 1 1 calc R U
C38 C 0.7362(4) 0.7684(3) -0.0736(2) 0.0204(7) Uani 1 1 d . .
H15 H 0.6970 0.7358 -0.1176 0.024 Uiso 1 1 calc R U
C39 C 0.8620(4) 0.8629(3) 0.0511(2) 0.0203(8) Uani 1 1 d . .
H16 H 0.9070 0.8960 0.0919 0.024 Uiso 1 1 calc R U
C40 C 0.7647(4) 0.8789(3) -0.0988(2) 0.0239(8) Uani 1 1 d . .
H17 H 0.7421 0.9236 -0.1589 0.029 Uiso 1 1 calc R U
C41 C 0.4374(4) 0.4577(3) 0.7216(2) 0.0212(8) Uani 1 1 d . .
H18 H 0.4480 0.3997 0.7774 0.025 Uiso 1 1 calc R U
C42 C 0.5093(4) 0.3801(3) 0.2830(2) 0.0196(7) Uani 1 1 d . .
C43 C 0.9757(4) 0.3000(3) 0.2351(3) 0.0262(8) Uani 1 1 d . .
H19 H 0.9779 0.3747 0.2453 0.031 Uiso 1 1 calc R U
C44 C 0.8963(4) 0.9467(3) 0.5479(2) 0.0218(8) Uani 1 1 d . .
C45 C 0.8501(5) 0.1617(3) 0.1950(3) 0.0285(9) Uani 1 1 d . .
H20 H 0.7645 0.1390 0.1785 0.034 Uiso 1 1 calc R U
C46 C 0.9335(4) 1.1458(3) 0.5214(3) 0.0309(9) Uani 1 1 d . .
H21 H 0.9312 1.2189 0.4809 0.037 Uiso 1 1 calc R U
C47 C 1.3955(4) 0.8098(3) 0.1372(3) 0.0235(8) Uani 1 1 d . .
H22 H 1.4972 0.8284 0.1150 0.028 Uiso 1 1 calc R U
C48 C 1.0030(5) 0.5298(3) 0.6542(3) 0.0323(10) Uani 1 1 d . .
H23 H 1.1002 0.4879 0.6446 0.039 Uiso 1 1 calc R U
C49 C 0.9748(4) 0.6328(3) 0.5927(3) 0.0258(8) Uani 1 1 d . .
H24 H 1.0548 0.6607 0.5409 0.031 Uiso 1 1 calc R U
C50 C 0.7271(5) 0.3162(3) -0.0121(2) 0.0248(8) Uani 1 1 d . .
H25 H 0.8241 0.3429 -0.0241 0.030 Uiso 1 1 calc R U
C51 C 0.2589(4) 0.4736(3) 0.3429(3) 0.0311(9) Uani 1 1 d . .
H26 H 0.1813 0.5338 0.3335 0.037 Uiso 1 1 calc R U
C52 C 0.3535(5) 0.3017(3) 0.4394(3) 0.0293(9) Uani 1 1 d . .
H27 H 0.3401 0.2441 0.4971 0.035 Uiso 1 1 calc R U
C53 C 0.9749(5) 0.0840(3) 0.2049(3) 0.0364(10) Uani 1 1 d . .
H28 H 0.9747 0.0093 0.1942 0.044 Uiso 1 1 calc R U
C54 C 0.7480(5) 0.5512(4) 0.7438(3) 0.0400(12) Uani 1 1 d . .
H29 H 0.6695 0.5238 0.7971 0.048 Uiso 1 1 calc R U
C55 C 0.8273(4) 0.9267(3) -0.0361(3) 0.0260(8) Uani 1 1 d . .
H30 H 0.8461 1.0041 -0.0539 0.031 Uiso 1 1 calc R U
C56 C 0.3661(4) 0.7088(3) 0.4680(3) 0.0223(7) Uani 1 1 d . .
H31 H 0.2992 0.7733 0.4903 0.033 Uiso 1 1 calc R U
H32 H 0.3167 0.6741 0.4279 0.033 Uiso 1 1 calc R U
H33 H 0.4620 0.7348 0.4279 0.033 Uiso 1 1 calc R U
C57 C 1.0993(4) 0.2220(3) 0.2468(3) 0.0297(9) Uani 1 1 d . .
H34 H 1.1840 0.2427 0.2660 0.036 Uiso 1 1 calc R U
C58 C 0.2401(5) 0.3876(3) 0.4282(3) 0.0308(9) Uani 1 1 d . .
H35 H 0.1493 0.3894 0.4774 0.037 Uiso 1 1 calc R U
C59 C 0.2565(4) 0.5693(4) 0.8424(3) 0.0328(10) Uani 1 1 d . .
C60 C 0.9832(4) 1.0226(4) 0.6703(3) 0.0299(9) Uani 1 1 d . .
H36 H 1.0140 1.0113 0.7324 0.036 Uiso 1 1 calc R U
C61 C 0.9776(4) 1.1295(4) 0.6121(3) 0.0307(9) Uani 1 1 d . .
H37 H 1.0039 1.1915 0.6343 0.037 Uiso 1 1 calc R U
C62 C 0.8865(5) 0.4898(4) 0.7297(3) 0.0377(11) Uani 1 1 d . .
H38 H 0.9029 0.4190 0.7720 0.045 Uiso 1 1 calc R U
C63 C 0.9440(4) 0.9317(3) 0.6386(3) 0.0260(8) Uani 1 1 d . .
H39 H 0.9497 0.8585 0.6788 0.031 Uiso 1 1 calc R U
C64 C 0.5510(6) 0.2249(3) -0.0654(3) 0.0371(11) Uani 1 1 d . .
H40 H 0.5274 0.1882 -0.1129 0.045 Uiso 1 1 calc R U
C65 C 0.4823(5) 0.2904(3) 0.0889(3) 0.0308(9) Uani 1 1 d . .
H41 H 0.4090 0.2992 0.1476 0.037 Uiso 1 1 calc R U
C66 C 0.3735(5) 0.5652(4) 0.9053(3) 0.0375(10) Uani 1 1 d . .
H42 H 0.4380 0.4931 0.9061 0.056 Uiso 1 1 calc R U
H43 H 0.3218 0.5719 0.9735 0.056 Uiso 1 1 calc R U
H44 H 0.4365 0.6279 0.8772 0.056 Uiso 1 1 calc R U
C67 C 0.6907(5) 0.2641(3) -0.0818(3) 0.0302(9) Uani 1 1 d . .
H45 H 0.7627 0.2555 -0.1411 0.036 Uiso 1 1 calc R U
C68 C 0.5017(5) 0.9070(4) 0.5702(3) 0.0371(10) Uani 1 1 d . .
H46 H 0.5140 0.8749 0.6361 0.045 Uiso 1 1 calc R U
C69 C 0.3641(5) 0.9646(4) 0.5554(4) 0.0459(12) Uani 1 1 d . .
H47 H 0.2833 0.9712 0.6108 0.055 Uiso 1 1 calc R U
C70 C 0.4619(5) 1.0041(3) 0.3812(4) 0.0389(11) Uani 1 1 d . .
H48 H 0.4492 1.0387 0.3158 0.047 Uiso 1 1 calc R U
C71 C 0.4452(6) 0.2383(4) 0.0194(3) 0.0444(12) Uani 1 1 d . .
H49 H 0.3479 0.2124 0.0302 0.053 Uiso 1 1 calc R U
C72 C 0.1511(6) 0.6776(5) 0.8413(3) 0.0581(15) Uani 1 1 d . .
H50 H 0.0978 0.6831 0.9094 0.087 Uiso 1 1 calc R U
H51 H 0.0769 0.6775 0.8002 0.087 Uiso 1 1 calc R U
H52 H 0.2102 0.7425 0.8136 0.087 Uiso 1 1 calc R U
C73 C 0.7206(5) 0.6527(4) 0.6817(3) 0.0330(10) Uani 1 1 d . .
H53 H 0.6227 0.6935 0.6920 0.040 Uiso 1 1 calc R U
C74 C 0.3425(5) 1.0126(4) 0.4612(4) 0.0498(14) Uani 1 1 d . .
H54 H 0.2470 1.0511 0.4511 0.060 Uiso 1 1 calc R U
C75 C 0.1620(6) 0.4674(5) 0.8919(3) 0.0529(14) Uani 1 1 d . .
H55 H 0.0814 0.4680 0.8555 0.079 Uiso 1 1 calc R U
H56 H 0.1166 0.4736 0.9612 0.079 Uiso 1 1 calc R U
H57 H 0.2286 0.3964 0.8902 0.079 Uiso 1 1 calc R U
C76 C 0.2245(7) 1.0342(5) 0.9304(5) 0.0706(18) Uani 1 1 d . .
H58 H 0.1972 0.9873 0.9935 0.085 Uiso 1 1 calc R U
C77 C 0.2973(11) 1.1674(7) 0.7498(5) 0.085(3) Uani 1 1 d . .
H59 H 0.3218 1.2138 0.6861 0.102 Uiso 1 1 calc R U
C78 C 0.1710(9) 1.1975(5) 0.8172(6) 0.077(2) Uani 1 1 d . .
H60 H 0.1086 1.2655 0.8004 0.093 Uiso 1 1 calc R U
C79 C 0.3495(8) 1.0018(5) 0.8685(6) 0.0729(18) Uani 1 1 d . .
H61 H 0.4108 0.9341 0.8877 0.088 Uiso 1 1 calc R U
C80 C 0.1344(7) 1.1305(5) 0.9080(5) 0.0653(16) Uani 1 1 d . .
H62 H 0.0470 1.1511 0.9549 0.078 Uiso 1 1 calc R U
C81 C 0.3888(8) 1.0688(7) 0.7753(6) 0.082(2) Uani 1 1 d . .
H63 H 0.4772 1.0473 0.7296 0.099 Uiso 1 1 calc R U

loop_
_atom_site_aniso_label
_atom_site_aniso_U_11
_atom_site_aniso_U_22
_atom_site_aniso_U_33
_atom_site_aniso_U_23
_atom_site_aniso_U_13
_atom_site_aniso_U_12
P1 0.0155(4) 0.0168(4) 0.0098(4) -0.0018(3) -0.0017(3) -0.0033(3)
Si2 0.0157(5) 0.0261(5) 0.0147(4) -0.0088(4) -0.0021(4) -0.0051(4)
Si3 0.0208(5) 0.0151(4) 0.0146(4) -0.0018(4) -0.0037(4) -0.0065(4)
O4 0.0165(12) 0.0165(11) 0.0129(11) -0.0026(9) 0.0008(9) -0.0059(10)
O5 0.0196(13) 0.0268(12) 0.0136(11) -0.0005(9) -0.0020(10) -0.0034(10)
O6 0.0245(13) 0.0170(11) 0.0047(10) -0.0007(8) -0.0004(9) -0.0044(10)
C82 0.0182(17) 0.0168(15) 0.0157(16) -0.0041(13) -0.0083(14) -0.0009(13)
C8 0.0134(16) 0.0167(15) 0.0177(16) -0.0043(13) -0.0007(13) -0.0053(14)
C9 0.0224(18) 0.0205(16) 0.0124(15) -0.0034(13) -0.0020(13) -0.0056(14)
C10 0.0240(19) 0.0169(16) 0.0134(15) -0.0025(13) -0.0008(14) -0.0040(14)
C11 0.0169(17) 0.0139(14) 0.0149(15) -0.0018(12) -0.0040(13) -0.0012(13)
C12 0.0198(17) 0.0200(16) 0.0135(15) -0.0069(13) -0.0036(13) -0.0036(14)
C13 0.029(2) 0.0153(15) 0.0172(16) -0.0027(13) -0.0054(15) -0.0065(15)
C14 0.0149(17) 0.0203(16) 0.0195(16) -0.0029(13) -0.0030(13) -0.0066(14)
C15 0.0195(18) 0.0211(16) 0.0175(16) -0.0063(13) -0.0014(14) -0.0049(14)
C16 0.0167(18) 0.037(2) 0.0176(17) -0.0104(15) -0.0015(14) -0.0057(16)
C17 0.0149(16) 0.0168(15) 0.0134(15) -0.0032(12) -0.0014(13) -0.0007(13)
C18 0.0160(17) 0.0179(15) 0.0123(15) -0.0031(12) 0.0001(13) -0.0083(14)
C19 0.0150(16) 0.0148(15) 0.0096(14) -0.0004(12) 0.0003(12) -0.0016(13)
C20 0.0144(16) 0.0179(15) 0.0114(15) -0.0017(12) -0.0011(12) -0.0045(13)
C21 0.0144(16) 0.0136(14) 0.0126(15) -0.0014(12) -0.0022(12) -0.0021(13)
C22 0.0143(17) 0.0201(16) 0.0136(15) -0.0002(13) -0.0012(13) -0.0046(13)
C23 0.0257(19) 0.0314(19) 0.0115(15) -0.0056(14) -0.0060(14) -0.0125(16)
C24 0.0198(19) 0.0312(19) 0.0182(17) -0.0113(15) 0.0031(14) -0.0048(16)
C25 0.0170(17) 0.0177(15) 0.0129(15) -0.0002(12) -0.0055(13) -0.0029(14)
N0 0.0176(15) 0.0217(14) 0.0113(13) -0.0036(11) -0.0034(11) -0.0069(12)
C27 0.0236(19) 0.0328(19) 0.0212(18) -0.0121(15) -0.0024(15) -0.0048(17)
C28 0.033(2) 0.0228(17) 0.0170(17) 0.0013(14) -0.0024(15) -0.0003(16)
C29 0.0162(18) 0.0261(18) 0.0246(18) -0.0116(14) -0.0040(14) -0.0004(15)
C30 0.025(2) 0.0259(18) 0.0257(19) 0.0013(15) -0.0051(16) -0.0083(16)
C31 0.0117(16) 0.0159(15) 0.0137(15) -0.0033(12) -0.0004(12) -0.0042(13)
C32 0.0157(17) 0.0208(16) 0.0227(17) -0.0062(14) -0.0051(14) -0.0021(14)
C33 0.033(2) 0.0261(19) 0.0272(19) -0.0038(15) -0.0053(17) 0.0081(17)
C34 0.027(2) 0.0213(17) 0.044(2) -0.0117(16) -0.0149(18) -0.0038(16)
C35 0.0191(19) 0.0252(18) 0.034(2) -0.0162(16) -0.0071(16) -0.0028(16)
C36 0.0164(17) 0.0134(14) 0.0134(15) -0.0006(12) -0.0033(13) -0.0031(13)
C37 0.032(2) 0.0193(17) 0.0227(18) -0.0033(14) -0.0038(16) -0.0067(16)
C38 0.0246(19) 0.0238(17) 0.0131(16) -0.0019(13) -0.0048(14) -0.0038(15)
C39 0.0237(19) 0.0192(16) 0.0176(16) 0.0006(13) -0.0037(14) -0.0073(15)
C40 0.030(2) 0.0258(18) 0.0139(16) 0.0050(14) -0.0055(15) -0.0079(16)
C41 0.0224(19) 0.0280(18) 0.0125(16) -0.0005(14) -0.0007(14) -0.0090(15)
C42 0.0241(19) 0.0206(16) 0.0162(16) -0.0050(13) -0.0012(14) -0.0111(15)
C43 0.0217(19) 0.0218(17) 0.035(2) -0.0094(15) -0.0010(16) -0.0033(15)
C44 0.0165(18) 0.034(2) 0.0185(17) -0.0159(15) 0.0001(14) -0.0053(16)
C45 0.045(2) 0.0196(16) 0.0263(19) -0.0022(15) -0.0183(18) -0.0061(17)
C46 0.027(2) 0.034(2) 0.034(2) -0.0140(17) -0.0031(17) -0.0062(18)
C47 0.0153(18) 0.0290(18) 0.0265(19) -0.0073(15) 0.0008(15) -0.0082(15)
C48 0.034(2) 0.036(2) 0.031(2) 0.0011(17) -0.0150(18) -0.0110(19)
C49 0.023(2) 0.034(2) 0.0209(17) -0.0034(15) -0.0036(15) -0.0102(17)
C50 0.034(2) 0.0232(17) 0.0190(17) -0.0021(14) -0.0046(15) -0.0105(16)
C51 0.023(2) 0.033(2) 0.040(2) -0.0130(17) -0.0066(17) -0.0012(17)
C52 0.040(2) 0.0290(19) 0.0191(18) -0.0041(15) 0.0033(16) -0.0173(19)
C53 0.063(3) 0.0183(18) 0.035(2) -0.0087(16) -0.025(2) 0.0043(19)
C54 0.034(2) 0.066(3) 0.021(2) 0.006(2) -0.0069(18) -0.028(2)
C55 0.032(2) 0.0206(17) 0.0248(18) 0.0043(14) -0.0088(16) -0.0085(16)
C56 0.0193(18) 0.0218(17) 0.0243(17) -0.0021(14) -0.0044(14) -0.0002(14)
C57 0.022(2) 0.0290(19) 0.036(2) -0.0051(16) -0.0025(16) -0.0017(17)
C58 0.027(2) 0.038(2) 0.029(2) -0.0125(17) 0.0046(17) -0.0135(19)
C59 0.022(2) 0.059(3) 0.0185(18) -0.0164(19) -0.0005(15) -0.001(2)
C60 0.026(2) 0.049(2) 0.0215(19) -0.0199(17) -0.0017(16) -0.0127(19)
C61 0.024(2) 0.038(2) 0.038(2) -0.0245(18) -0.0020(17) -0.0101(18)
C62 0.041(3) 0.044(2) 0.033(2) 0.0109(18) -0.0212(19) -0.025(2)
C63 0.025(2) 0.036(2) 0.0205(18) -0.0098(16) -0.0034(15) -0.0091(17)
C64 0.066(3) 0.030(2) 0.024(2) -0.0029(16) -0.020(2) -0.019(2)
C65 0.034(2) 0.042(2) 0.0218(19) -0.0075(16) -0.0041(16) -0.0199(19)
C66 0.034(2) 0.059(3) 0.023(2) -0.0198(19) -0.0041(18) -0.002(2)
C67 0.051(3) 0.0262(19) 0.0152(17) -0.0022(15) -0.0075(17) -0.0104(19)
C68 0.025(2) 0.047(3) 0.046(2) -0.030(2) -0.0016(19) -0.003(2)
C69 0.020(2) 0.053(3) 0.075(3) -0.044(3) -0.003(2) 0.001(2)
C70 0.037(3) 0.0228(19) 0.069(3) -0.016(2) -0.030(2) -0.0016(19)
C71 0.052(3) 0.053(3) 0.040(3) -0.008(2) -0.019(2) -0.032(2)
C72 0.048(3) 0.094(4) 0.027(2) -0.027(2) -0.005(2) 0.030(3)
C73 0.028(2) 0.052(3) 0.0203(19) -0.0026(17) -0.0055(17) -0.014(2)
C74 0.026(3) 0.032(2) 0.106(4) -0.036(3) -0.028(3) 0.006(2)
C75 0.041(3) 0.098(4) 0.022(2) -0.007(2) -0.0025(19) -0.028(3)
C76 0.052(4) 0.046(3) 0.107(5) 0.014(3) -0.020(4) -0.019(3)
C77 0.116(6) 0.111(6) 0.051(4) 0.006(4) -0.046(4) -0.066(5)
C78 0.088(5) 0.049(3) 0.111(6) -0.005(4) -0.064(5) -0.006(3)
C79 0.056(4) 0.045(3) 0.118(6) -0.013(3) -0.017(4) -0.011(3)
C80 0.045(3) 0.059(4) 0.098(5) -0.021(3) -0.019(3) -0.012(3)
C81 0.077(5) 0.102(6) 0.091(5) -0.063(5) -0.015(4) -0.027(4)

loop_
_atom_type_symbol
_atom_type_description
_atom_type_scat_dispersion_real
_atom_type_scat_dispersion_imag
_atom_type_scat_source
C C 0.0033 0.0016 'International Tables Vol C Tables 4.2.6.8 and 6.1.1.4'
H H 0.0000 0.0000 'International Tables Vol C Tables 4.2.6.8 and 6.1.1.4'
N N 0.0061 0.0033 'International Tables Vol C Tables 4.2.6.8 and 6.1.1.4'
O O 0.0106 0.0060 'International Tables Vol C Tables 4.2.6.8 and 6.1.1.4'
Si Si 0.0817 0.0704 'International Tables Vol C Tables 4.2.6.8 and 6.1.1.4'
P P 0.1023 0.0942 'International Tables Vol C Tables 4.2.6.8 and 6.1.1.4'

loop_
_geom_angle_atom_site_label_1
_geom_angle_atom_site_label_2
_geom_angle_atom_site_label_3
_geom_angle
O5 P1 O6 111.38(14)
O5 P1 O4 114.40(13)
O6 P1 O4 103.58(11)
O5 P1 N0 117.04(13)
O6 P1 N0 103.53(14)
O4 P1 N0 105.52(14)
C23 Si2 C35 118.64(17)
C23 Si2 C44 110.09(15)
C35 Si2 C44 103.77(16)
C23 Si2 C25 105.77(16)
C35 Si2 C25 107.91(15)
C44 Si2 C25 110.63(15)
C42 Si3 C13 106.94(15)
C42 Si3 C10 115.84(14)
C13 Si3 C10 104.30(15)
C42 Si3 C8 107.63(15)
C13 Si3 C8 110.79(14)
C10 Si3 C8 111.21(15)
C31 O4 P1 114.42(19)
C19 O6 P1 128.9(2)
C25 C82 C11 122.1(3)
C25 C82 H1 119.0
C11 C82 H1 118.9
C12 C8 C19 116.7(3)
C12 C8 Si3 121.5(2)
C19 C8 Si3 121.8(2)
C41 C9 C18 117.3(3)
C41 C9 C28 120.8(3)
C18 C9 C28 121.9(3)
C45 C10 C43 115.7(3)
C45 C10 Si3 118.9(2)
C43 C10 Si3 125.1(3)
C82 C11 C36 118.7(3)
C82 C11 C32 121.1(3)
C36 C11 C32 120.2(3)
C8 C12 C22 121.7(3)
C8 C12 H2 119.1
C22 C12 H2 119.1
C65 C13 C50 117.2(3)
C65 C13 Si3 121.0(3)
C50 C13 Si3 121.1(3)
C18 C14 C29 119.0(3)
C18 C14 C56 120.9(3)
C29 C14 C56 120.0(3)
C24 C15 C36 120.8(3)
C24 C15 H3 119.6
C36 C15 H3 119.6
C41 C16 C29 117.5(3)
C41 C16 C59 120.5(3)
C29 C16 C59 122.0(3)
C22 C17 C39 118.3(3)
C22 C17 C20 119.2(3)
C39 C17 C20 122.3(3)
C14 C18 C9 121.6(3)
C14 C18 N0 119.0(3)
C9 C18 N0 119.3(3)
C20 C19 O6 121.3(3)
C20 C19 C8 124.8(3)
O6 C19 C8 113.7(3)
C19 C20 C17 116.8(3)
C19 C20 C21 123.5(2)
C17 C20 C21 119.7(3)
C31 C21 C36 116.8(3)
C31 C21 C20 120.4(3)
C36 C21 C20 122.8(3)
C17 C22 C12 119.5(3)
C17 C22 C38 119.5(3)
C12 C22 C38 121.0(3)
C49 C23 C73 116.6(3)
C49 C23 Si2 116.3(3)
C73 C23 Si2 127.1(3)
C15 C24 C47 121.7(3)
C15 C24 H4 119.1
C47 C24 H4 119.1
C82 C25 C31 117.2(3)
C82 C25 Si2 121.5(2)
C31 C25 Si2 121.3(2)
C18 N0 P1 123.7(2)
C18 N0 H0 110(3)
P1 N0 H0 122(3)
C46 C27 C44 121.2(3)
C46 C27 H5 119.4
C44 C27 H5 119.4
C9 C28 H6 109.5
C9 C28 H7 109.5
H6 C28 H7 109.5
C9 C28 H8 109.5
H6 C28 H8 109.5
H7 C28 H8 109.5
C14 C29 C16 121.5(3)
C14 C29 H9 119.2
C16 C29 H9 119.2
C51 C30 C42 122.7(3)
C51 C30 H10 118.7
C42 C30 H10 118.7
C21 C31 O4 117.6(3)
C21 C31 C25 123.8(3)
O4 C31 C25 118.6(3)
C47 C32 C11 121.0(3)
C47 C32 H11 119.5
C11 C32 H11 119.5
C57 C33 C53 119.7(4)
C57 C33 H12 120.2
C53 C33 H12 120.2
C70 C34 C35 121.5(4)
C70 C34 H13 119.3
C35 C34 H13 119.3
C68 C35 C34 116.7(4)
C68 C35 Si2 122.5(3)
C34 C35 Si2 120.3(3)
C11 C36 C15 117.4(3)
C11 C36 C21 120.0(3)
C15 C36 C21 122.6(3)
C52 C37 C42 119.7(3)
C52 C37 H14 120.2
C42 C37 H14 120.2
C40 C38 C22 120.8(3)
C40 C38 H15 119.6
C22 C38 H15 119.6
C55 C39 C17 120.5(3)
C55 C39 H16 119.8
C17 C39 H16 119.7
C38 C40 C55 120.1(3)
C38 C40 H17 120.0
C55 C40 H17 120.0
C16 C41 C9 122.9(3)
C16 C41 H18 118.6
C9 C41 H18 118.6
C30 C42 C37 117.7(3)
C30 C42 Si3 118.7(2)
C37 C42 Si3 123.6(3)
C57 C43 C10 122.5(3)
C57 C43 H19 118.7
C10 C43 H19 118.7
C63 C44 C27 117.4(3)
C63 C44 Si2 121.9(3)
C27 C44 Si2 120.3(2)
C53 C45 C10 121.9(3)
C53 C45 H20 119.1
C10 C45 H20 119.1
C27 C46 C61 120.4(4)
C27 C46 H21 119.8
C61 C46 H21 119.8
C32 C47 C24 118.9(3)
C32 C47 H22 120.5
C24 C47 H22 120.5
C62 C48 C49 118.5(4)
C62 C48 H23 120.8
C49 C48 H23 120.8
C23 C49 C48 122.7(4)
C23 C49 H24 118.7
C48 C49 H24 118.7
C67 C50 C13 120.7(4)
C67 C50 H25 119.6
C13 C50 H25 119.6
C30 C51 C58 118.5(4)
C30 C51 H26 120.7
C58 C51 H26 120.7
C58 C52 C37 122.0(3)
C58 C52 H27 119.0
C37 C52 H27 119.0
C33 C53 C45 120.4(4)
C33 C53 H28 119.8
C45 C53 H28 119.8
C62 C54 C73 120.7(4)
C62 C54 H29 119.6
C73 C54 H29 119.6
C39 C55 C40 120.8(3)
C39 C55 H30 119.6
C40 C55 H30 119.6
C14 C56 H31 109.5
C14 C56 H32 109.5
H31 C56 H32 109.5
C14 C56 H33 109.5
H31 C56 H33 109.5
H32 C56 H33 109.5
C43 C57 C33 119.7(4)
C43 C57 H34 120.1
C33 C57 H34 120.1
C52 C58 C51 119.4(4)
C52 C58 H35 120.3
C51 C58 H35 120.3
C72 C59 C66 111.6(4)
C72 C59 C16 111.7(3)
C66 C59 C16 109.2(3)
C72 C59 C75 108.8(4)
C66 C59 C75 106.1(3)
C16 C59 C75 109.3(3)
C61 C60 C63 120.3(3)
C61 C60 H36 119.8
C63 C60 H36 119.8
C60 C61 C46 119.8(4)
C60 C61 H37 120.1
C46 C61 H37 120.1
C54 C62 C48 120.4(4)
C54 C62 H38 119.8
C48 C62 H38 119.8
C60 C63 C44 120.9(3)
C60 C63 H39 119.6
C44 C63 H39 119.6
C71 C64 C67 120.4(4)
C71 C64 H40 119.8
C67 C64 H40 119.8
C13 C65 C71 122.3(4)
C13 C65 H41 118.9
C71 C65 H41 118.9
C59 C66 H42 109.5
C59 C66 H43 109.5
H42 C66 H43 109.5
C59 C66 H44 109.5
H42 C66 H44 109.5
H43 C66 H44 109.5
C64 C67 C50 120.2(4)
C64 C67 H45 119.9
C50 C67 H45 119.9
C69 C68 C35 121.9(4)
C69 C68 H46 119.1
C35 C68 H46 119.1
C74 C69 C68 120.6(5)
C74 C69 H47 119.7
C68 C69 H47 119.7
C34 C70 C74 120.2(4)
C34 C70 H48 119.9
C74 C70 H48 119.9
C64 C71 C65 119.1(4)
C64 C71 H49 120.4
C65 C71 H49 120.4
C59 C72 H50 109.5
C59 C72 H51 109.5
H50 C72 H51 109.5
C59 C72 H52 109.5
H50 C72 H52 109.5
H51 C72 H52 109.5
C54 C73 C23 121.1(4)
C54 C73 H53 119.4
C23 C73 H53 119.4
C69 C74 C70 119.1(4)
C69 C74 H54 120.4
C70 C74 H54 120.4
C59 C75 H55 109.5
C59 C75 H56 109.5
H55 C75 H56 109.5
C59 C75 H57 109.5
H55 C75 H57 109.5
H56 C75 H57 109.5
C79 C76 C80 123.3(6)
C79 C76 H58 118.4
C80 C76 H58 118.4
C78 C77 C81 119.5(6)
C78 C77 H59 120.2
C81 C77 H59 120.2
C80 C78 C77 120.4(6)
C80 C78 H60 119.8
C77 C78 H60 119.8
C76 C79 C81 118.8(7)
C76 C79 H61 120.6
C81 C79 H61 120.6
C76 C80 C78 118.9(7)
C76 C80 H62 120.6
C78 C80 H62 120.6
C77 C81 C79 119.1(7)
C77 C81 H63 120.4
C79 C81 H63 120.4

loop_
_geom_bond_atom_site_label_1
_geom_bond_atom_site_label_2
_geom_bond_distance
P1 O5 1.453(2)
P1 O6 1.594(2)
P1 O4 1.616(2)
P1 N0 1.619(3)
Si2 C23 1.874(3)
Si2 C35 1.876(4)
Si2 C44 1.878(4)
Si2 C25 1.880(4)
Si3 C42 1.872(4)
Si3 C13 1.881(3)
Si3 C10 1.881(3)
Si3 C8 1.883(3)
O4 C31 1.404(4)
O6 C19 1.401(3)
C82 C25 1.369(4)
C82 C11 1.415(5)
C82 H1 0.9500
C8 C12 1.374(4)
C8 C19 1.414(4)
C9 C41 1.396(5)
C9 C18 1.405(4)
C9 C28 1.497(5)
C10 C45 1.401(5)
C10 C43 1.408(5)
C11 C36 1.417(4)
C11 C32 1.419(5)
C12 C22 1.418(4)
C12 H2 0.9500
C13 C65 1.383(5)
C13 C50 1.402(5)
C14 C18 1.384(5)
C14 C29 1.391(5)
C14 C56 1.508(4)
C15 C24 1.362(5)
C15 C36 1.425(5)
C15 H3 0.9500
C16 C41 1.390(5)
C16 C29 1.403(5)
C16 C59 1.540(5)
C17 C22 1.417(4)
C17 C39 1.418(4)
C17 C20 1.443(4)
C18 N0 1.449(4)
C19 C20 1.369(4)
C20 C21 1.493(4)
C21 C31 1.381(4)
C21 C36 1.430(4)
C22 C38 1.422(4)
C23 C49 1.387(5)
C23 C73 1.398(5)
C24 C47 1.408(5)
C24 H4 0.9500
C25 C31 1.412(4)
N0 H0 0.77(4)
C27 C46 1.375(5)
C27 C44 1.413(5)
C27 H5 0.9500
C28 H6 0.9800
C28 H7 0.9800
C28 H8 0.9800
C29 H9 0.9500
C30 C51 1.382(6)
C30 C42 1.400(5)
C30 H10 0.9500
C32 C47 1.364(5)
C32 H11 0.9500
C33 C57 1.378(6)
C33 C53 1.378(6)
C33 H12 0.9500
C34 C70 1.383(5)
C34 C35 1.401(5)
C34 H13 0.9500
C35 C68 1.388(6)
C37 C52 1.392(6)
C37 C42 1.404(4)
C37 H14 0.9500
C38 C40 1.361(5)
C38 H15 0.9500
C39 C55 1.380(4)
C39 H16 0.9500
C40 C55 1.401(5)
C40 H17 0.9500
C41 H18 0.9500
C43 C57 1.377(5)
C43 H19 0.9500
C44 C63 1.401(4)
C45 C53 1.380(5)
C45 H20 0.9500
C46 C61 1.384(5)
C46 H21 0.9500
C47 H22 0.9500
C48 C62 1.381(6)
C48 C49 1.390(5)
C48 H23 0.9500
C49 H24 0.9500
C50 C67 1.387(5)
C50 H25 0.9500
C51 C58 1.410(5)
C51 H26 0.9500
C52 C58 1.368(6)
C52 H27 0.9500
C53 H28 0.9500
C54 C62 1.362(7)
C54 C73 1.379(6)
C54 H29 0.9500
C55 H30 0.9500
C56 H31 0.9800
C56 H32 0.9800
C56 H33 0.9800
C57 H34 0.9500
C58 H35 0.9500
C59 C72 1.510(7)
C59 C66 1.516(5)
C59 C75 1.560(6)
C60 C61 1.382(6)
C60 C63 1.390(5)
C60 H36 0.9500
C61 H37 0.9500
C62 H38 0.9500
C63 H39 0.9500
C64 C71 1.373(7)
C64 C67 1.373(6)
C64 H40 0.9500
C65 C71 1.388(6)
C65 H41 0.9500
C66 H42 0.9800
C66 H43 0.9800
C66 H44 0.9800
C67 H45 0.9500
C68 C69 1.378(6)
C68 H46 0.9500
C69 C74 1.372(7)
C69 H47 0.9500
C70 C74 1.384(7)
C70 H48 0.9500
C71 H49 0.9500
C72 H50 0.9800
C72 H51 0.9800
C72 H52 0.9800
C73 H53 0.9500
C74 H54 0.9500
C75 H55 0.9800
C75 H56 0.9800
C75 H57 0.9800
C76 C79 1.330(9)
C76 C80 1.349(8)
C76 H58 0.9500
C77 C78 1.371(10)
C77 C81 1.386(11)
C77 H59 0.9500
C78 C80 1.360(9)
C78 H60 0.9500
C79 C81 1.389(10)
C79 H61 0.9500
C80 H62 0.9500
C81 H63 0.9500

loop_
_geom_torsion_atom_site_label_1
_geom_torsion_atom_site_label_2
_geom_torsion_atom_site_label_3
_geom_torsion_atom_site_label_4
_geom_torsion
O5 P1 O4 C31 51.0(2)
O6 P1 O4 C31 -70.4(2)
N0 P1 O4 C31 -178.85(19)
O5 P1 O6 C19 -132.8(3)
O4 P1 O6 C19 -9.4(3)
N0 P1 O6 C19 100.5(3)
C42 Si3 C8 C12 -112.8(3)
C13 Si3 C8 C12 3.8(3)
C10 Si3 C8 C12 119.4(3)
C42 Si3 C8 C19 67.3(3)
C13 Si3 C8 C19 -176.1(3)
C10 Si3 C8 C19 -60.6(3)
C42 Si3 C10 C45 85.8(3)
C13 Si3 C10 C45 -31.5(3)
C8 Si3 C10 C45 -150.9(3)
C42 Si3 C10 C43 -100.1(3)
C13 Si3 C10 C43 142.7(3)
C8 Si3 C10 C43 23.2(3)
C25 C82 C11 C36 7.4(4)
C25 C82 C11 C32 -172.3(3)
C19 C8 C12 C22 -1.8(5)
Si3 C8 C12 C22 178.2(3)
C42 Si3 C13 C65 -8.3(3)
C10 Si3 C13 C65 115.0(3)
C8 Si3 C13 C65 -125.3(3)
C42 Si3 C13 C50 -178.3(3)
C10 Si3 C13 C50 -55.1(3)
C8 Si3 C13 C50 64.7(3)
C29 C14 C18 C9 4.1(5)
C56 C14 C18 C9 -174.5(3)
C29 C14 C18 N0 -178.4(3)
C56 C14 C18 N0 3.0(4)
C41 C9 C18 C14 -1.8(5)
C28 C9 C18 C14 179.6(3)
C41 C9 C18 N0 -179.3(3)
C28 C9 C18 N0 2.0(5)
P1 O6 C19 C20 45.9(4)
P1 O6 C19 C8 -139.4(3)
C12 C8 C19 C20 -8.4(5)
Si3 C8 C19 C20 171.5(3)
C12 C8 C19 O6 177.1(3)
Si3 C8 C19 O6 -2.9(4)
O6 C19 C20 C17 -172.6(3)
C8 C19 C20 C17 13.3(5)
O6 C19 C20 C21 5.4(5)
C8 C19 C20 C21 -168.7(3)
C22 C17 C20 C19 -8.2(5)
C39 C17 C20 C19 167.7(3)
C22 C17 C20 C21 173.7(3)
C39 C17 C20 C21 -10.4(5)
C19 C20 C21 C31 -55.6(5)
C17 C20 C21 C31 122.3(3)
C19 C20 C21 C36 124.0(4)
C17 C20 C21 C36 -58.1(4)
C39 C17 C22 C12 -177.0(3)
C20 C17 C22 C12 -1.0(5)
C39 C17 C22 C38 2.3(5)
C20 C17 C22 C38 178.3(3)
C8 C12 C22 C17 6.2(5)
C8 C12 C22 C38 -173.1(3)
C35 Si2 C23 C49 158.9(3)
C44 Si2 C23 C49 -81.8(3)
C25 Si2 C23 C49 37.7(3)
C35 Si2 C23 C73 -19.6(4)
C44 Si2 C23 C73 99.6(3)
C25 Si2 C23 C73 -140.8(3)
C36 C15 C24 C47 -0.9(5)
C11 C82 C25 C31 -1.8(4)
C11 C82 C25 Si2 179.2(2)
C23 Si2 C25 C82 -103.5(3)
C35 Si2 C25 C82 128.6(2)
C44 Si2 C25 C82 15.7(3)
C23 Si2 C25 C31 77.6(3)
C35 Si2 C25 C31 -50.3(3)
C44 Si2 C25 C31 -163.2(2)
C14 C18 N0 P1 97.0(3)
C9 C18 N0 P1 -85.4(3)
O5 P1 N0 C18 53.4(3)
O6 P1 N0 C18 176.4(2)
O4 P1 N0 C18 -75.1(3)
C18 C14 C29 C16 -3.0(5)
C56 C14 C29 C16 175.6(3)
C41 C16 C29 C14 -0.3(5)
C59 C16 C29 C14 178.4(3)
C36 C21 C31 O4 -168.9(2)
C20 C21 C31 O4 10.7(4)
C36 C21 C31 C25 13.6(4)
C20 C21 C31 C25 -166.7(3)
P1 O4 C31 C21 72.3(3)
P1 O4 C31 C25 -110.1(3)
C82 C25 C31 C21 -9.3(4)
Si2 C25 C31 C21 169.7(2)
C82 C25 C31 O4 173.4(2)
Si2 C25 C31 O4 -7.7(4)
C82 C11 C32 C47 179.8(3)
C36 C11 C32 C47 0.1(4)
C70 C34 C35 C68 -0.6(5)
C70 C34 C35 Si2 -172.6(3)
C23 Si2 C35 C68 46.3(4)
C44 Si2 C35 C68 -76.2(3)
C25 Si2 C35 C68 166.4(3)
C23 Si2 C35 C34 -142.2(3)
C44 Si2 C35 C34 95.3(3)
C25 Si2 C35 C34 -22.1(3)
C82 C11 C36 C15 -179.5(3)
C32 C11 C36 C15 0.2(4)
C82 C11 C36 C21 -2.7(4)
C32 C11 C36 C21 177.1(3)
C24 C15 C36 C11 0.2(4)
C24 C15 C36 C21 -176.6(3)
C31 C21 C36 C11 -7.3(4)
C20 C21 C36 C11 173.1(3)
C31 C21 C36 C15 169.4(3)
C20 C21 C36 C15 -10.2(4)
C17 C22 C38 C40 -3.5(5)
C12 C22 C38 C40 175.8(3)
C22 C17 C39 C55 0.3(5)
C20 C17 C39 C55 -175.6(3)
C22 C38 C40 C55 2.1(6)
C29 C16 C41 C9 2.7(5)
C59 C16 C41 C9 -176.0(3)
C18 C9 C41 C16 -1.7(5)
C28 C9 C41 C16 177.0(3)
C51 C30 C42 C37 -1.4(5)
C51 C30 C42 Si3 176.4(3)
C52 C37 C42 C30 1.0(5)
C52 C37 C42 Si3 -176.7(3)
C13 Si3 C42 C30 -75.1(3)
C10 Si3 C42 C30 169.1(3)
C8 Si3 C42 C30 44.0(3)
C13 Si3 C42 C37 102.6(3)
C10 Si3 C42 C37 -13.2(3)
C8 Si3 C42 C37 -138.4(3)
C45 C10 C43 C57 0.2(5)
Si3 C10 C43 C57 -174.2(3)
C46 C27 C44 C63 -0.8(5)
C46 C27 C44 Si2 172.1(3)
C23 Si2 C44 C63 -6.3(4)
C35 Si2 C44 C63 121.7(3)
C25 Si2 C44 C63 -122.8(3)
C23 Si2 C44 C27 -178.9(3)
C35 Si2 C44 C27 -50.9(3)
C25 Si2 C44 C27 64.6(3)
C43 C10 C45 C53 -1.3(5)
Si3 C10 C45 C53 173.4(3)
C44 C27 C46 C61 -0.4(6)
C11 C32 C47 C24 -0.8(5)
C15 C24 C47 C32 1.2(5)
C73 C23 C49 C48 0.6(5)
Si2 C23 C49 C48 -178.1(3)
C62 C48 C49 C23 -0.2(6)
C65 C13 C50 C67 -0.6(5)
Si3 C13 C50 C67 169.7(3)
C42 C30 C51 C58 1.0(6)
C42 C37 C52 C58 -0.3(6)
C57 C33 C53 C45 0.5(6)
C10 C45 C53 C33 1.0(6)
C17 C39 C55 C40 -1.8(6)
C38 C40 C55 C39 0.5(6)
C10 C43 C57 C33 1.3(6)
C53 C33 C57 C43 -1.7(6)
C37 C52 C58 C51 0.0(6)
C30 C51 C58 C52 -0.3(6)
C41 C16 C59 C72 -178.1(4)
C29 C16 C59 C72 3.2(5)
C41 C16 C59 C66 58.0(5)
C29 C16 C59 C66 -120.6(4)
C41 C16 C59 C75 -57.6(4)
C29 C16 C59 C75 123.7(4)
C63 C60 C61 C46 -0.4(6)
C27 C46 C61 C60 1.0(6)
C73 C54 C62 C48 1.7(6)
C49 C48 C62 C54 -0.9(6)
C61 C60 C63 C44 -0.9(6)
C27 C44 C63 C60 1.4(5)
Si2 C44 C63 C60 -171.4(3)
C50 C13 C65 C71 0.5(5)
Si3 C13 C65 C71 -169.8(3)
C71 C64 C67 C50 1.0(6)
C13 C50 C67 C64 -0.1(5)
C34 C35 C68 C69 1.2(6)
Si2 C35 C68 C69 173.0(3)
C35 C68 C69 C74 -0.4(7)
C35 C34 C70 C74 -0.8(6)
C67 C64 C71 C65 -1.1(6)
C13 C65 C71 C64 0.3(6)
C62 C54 C73 C23 -1.3(6)
C49 C23 C73 C54 0.1(5)
Si2 C23 C73 C54 178.7(3)
C68 C69 C74 C70 -1.1(6)
C34 C70 C74 C69 1.7(6)
C81 C77 C78 C80 -0.8(9)
C80 C76 C79 C81 -1.2(10)
C79 C76 C80 C78 1.0(9)
C77 C78 C80 C76 0.0(9)
C78 C77 C81 C79 0.7(9)
C76 C79 C81 C77 0.3(9)
